data_7017575
loop_
_publ_author_name
'Ardizzoia, G. Attilio'
'Brenna, Stefano'
'Therrien, Bruno'

_publ_section_title
;
 Ni(II) and Pd(II) pyridinyloxazolidine-compounds: synthesis, X-ray
 characterisation and catalytic activities in the aza-Michael reaction.
;
_journal_issue 3
_journal_name_full 'Dalton transactions (Cambridge, England : 2003)'
_journal_page_first 783
_journal_page_last 790
_journal_paper_doi 10.1039/c1dt11191d
_journal_volume 41
_journal_year 2012
_chemical_formula_moiety 'C28 H28 Cl2 N4 Ni O2'
_chemical_formula_sum 'C28 H28 Cl2 N4 Ni O2'
_chemical_formula_weight 582.15
_chemical_name_systematic
;
?
;
_space_group_IT_number 15
_symmetry_cell_setting monoclinic
_symmetry_Int_Tables_number 15
_symmetry_space_group_name_Hall '-C 2yc'
_symmetry_space_group_name_H-M 'C 1 2/c 1'
_atom_sites_solution_hydrogens geom
_atom_sites_solution_primary direct
_atom_sites_solution_secondary difmap
_audit_creation_method SHELXL-97
_cell_angle_alpha 90.00
_cell_angle_beta 98.67(3)
_cell_angle_gamma 90.00
_cell_formula_units_Z 4
_cell_length_a 23.437(5)
_cell_length_b 6.6280(10)
_cell_length_c 17.741(4)
_cell_measurement_reflns_used 4357
_cell_measurement_temperature 173(2)
_cell_measurement_theta_max 28.20
_cell_measurement_theta_min 1.25
_cell_volume 2724.4(10)
_computing_cell_refinement 'CELL (Stoe & Cie, 2000)'
_computing_data_collection 'EXPOSE (Stoe & Cie, 2000)'
_computing_data_reduction 'INTEGRATE (Stoe & Cie, 2000)'
_computing_molecular_graphics 'ORTEP-32 (Farrugia, 1997)'
_computing_publication_material 'SHELXL-97 (Sheldrick, 1997)'
_computing_structure_refinement 'SHELXL-97 (Sheldrick, 1997)'
_computing_structure_solution 'SHELXS-97 (Sheldrick, 1990)'
_diffrn_ambient_temperature 173(2)
_diffrn_detector_area_resol_mean 0.81\%A
_diffrn_measured_fraction_theta_full 0.992
_diffrn_measured_fraction_theta_max 0.992
_diffrn_measurement_device_type 'STOE IPDS'
_diffrn_measurement_method 'phi oscillation'
_diffrn_radiation_monochromator graphite
_diffrn_radiation_source 'fine-focus sealed tube'
_diffrn_radiation_type MoK\a
_diffrn_radiation_wavelength 0.71073
_diffrn_reflns_av_R_equivalents 0.2128
_diffrn_reflns_av_sigmaI/netI 0.2091
_diffrn_reflns_limit_h_max 31
_diffrn_reflns_limit_h_min -32
_diffrn_reflns_limit_k_max 9
_diffrn_reflns_limit_k_min -9
_diffrn_reflns_limit_l_max 22
_diffrn_reflns_limit_l_min -24
_diffrn_reflns_number 12433
_diffrn_reflns_theta_full 29.19
_diffrn_reflns_theta_max 29.19
_diffrn_reflns_theta_min 1.76
_diffrn_standards_decay_% 0
_diffrn_standards_interval_time 0
_diffrn_standards_number 0
_exptl_absorpt_coefficient_mu 0.941
_exptl_absorpt_correction_T_max 0.873
_exptl_absorpt_correction_T_min 0.580
_exptl_absorpt_correction_type empirical
_exptl_absorpt_process_details 'Walker, N. & Stuart, D. (1983)'
_exptl_crystal_colour green
_exptl_crystal_density_diffrn 1.419
_exptl_crystal_density_method 'not measured'
_exptl_crystal_description block
_exptl_crystal_F_000 1208
_exptl_crystal_size_max 0.22
_exptl_crystal_size_mid 0.17
_exptl_crystal_size_min 0.16
_refine_diff_density_max 0.453
_refine_diff_density_min -0.616
_refine_diff_density_rms 0.107
_refine_ls_extinction_method none
_refine_ls_goodness_of_fit_ref 0.988
_refine_ls_hydrogen_treatment constr
_refine_ls_matrix_type full
_refine_ls_number_parameters 169
_refine_ls_number_reflns 3659
_refine_ls_number_restraints 0
_refine_ls_restrained_S_all 0.988
_refine_ls_R_factor_all 0.1891
_refine_ls_R_factor_gt 0.0890
_refine_ls_shift/su_max 0.000
_refine_ls_shift/su_mean 0.000
_refine_ls_structure_factor_coef Fsqd
_refine_ls_weighting_details 'calc w=1/[\s^2^(Fo^2^)+(0.0255P)^2^] where P=(Fo^2^+2Fc^2^)/3'
_refine_ls_weighting_scheme calc
_refine_ls_wR_factor_gt 0.1166
_refine_ls_wR_factor_ref 0.1412
_reflns_number_gt 1812
_reflns_number_total 3659
_reflns_threshold_expression >2sigma(I)
_cod_data_source_file c1dt11191d.txt
_cod_data_source_block d:complex2
_cod_depositor_comments
;
The following automatic conversions were performed:

'_symmetry_cell_setting' value 'Monoclinic' changed to 'monoclinic'
according to /home/saulius/struct/CIF-dictionaries/cif_core.dic
dictionary named 'cif_core.dic' version 2.4.1 from 2010-06-29.

Automatic conversion script
Id: cif_fix_values 1715 2011-07-08 13:25:40Z adriana 
;
_cod_original_cell_volume 2724.4(9)
_cod_original_sg_symbol_H-M 'C 2/c'
_cod_database_code 7017575

loop_
_symmetry_equiv_pos_as_xyz
'x, y, z'
'-x, y, -z+1/2'
'x+1/2, y+1/2, z'
'-x+1/2, y+1/2, -z+1/2'
'-x, -y, -z'
'x, -y, z-1/2'
'-x+1/2, -y+1/2, -z'
'x+1/2, -y+1/2, z-1/2'

loop_
_atom_site_label
_atom_site_type_symbol
_atom_site_fract_x
_atom_site_fract_y
_atom_site_fract_z
_atom_site_U_iso_or_equiv
_atom_site_adp_type
_atom_site_occupancy
_atom_site_symmetry_multiplicity
_atom_site_calc_flag
_atom_site_refinement_flags
C1 C 0.2399(2) 0.9822(8) 0.3508(3) 0.0257(12) Uani 1 1 d .
H1 H 0.2769 1.0286 0.3689 0.031 Uiso 1 1 calc R
C2 C 0.2154(3) 1.0327(9) 0.2765(3) 0.0317(14) Uani 1 1 d .
H2 H 0.2356 1.1094 0.2454 0.038 Uiso 1 1 calc R
C3 C 0.1600(3) 0.9646(9) 0.2508(3) 0.0319(14) Uani 1 1 d .
H3 H 0.1420 0.9982 0.2020 0.038 Uiso 1 1 calc R
C4 C 0.1312(3) 0.8463(8) 0.2976(3) 0.0289(13) Uani 1 1 d .
H4 H 0.0945 0.7967 0.2803 0.035 Uiso 1 1 calc R
C5 C 0.1588(2) 0.8036(7) 0.3713(3) 0.0214(12) Uani 1 1 d .
C6 C 0.1312(2) 0.6786(7) 0.4291(3) 0.0210(11) Uani 1 1 d .
H6 H 0.1142 0.7690 0.4634 0.025 Uiso 1 1 calc R
C7 C 0.1754(2) 0.3714(8) 0.4267(3) 0.0286(14) Uani 1 1 d .
H7A H 0.1932 0.2600 0.4570 0.034 Uiso 1 1 calc R
H7B H 0.1955 0.3924 0.3834 0.034 Uiso 1 1 calc R
C8 C 0.1114(2) 0.3330(8) 0.4011(4) 0.0327(14) Uani 1 1 d .
H8A H 0.1048 0.2617 0.3528 0.039 Uiso 1 1 calc R
H8B H 0.0947 0.2561 0.4389 0.039 Uiso 1 1 calc R
C9 C 0.0296(2) 0.5736(8) 0.3958(3) 0.0262(12) Uani 1 1 d .
C10 C 0.0096(2) 0.7701(10) 0.4058(3) 0.0294(13) Uani 1 1 d .
H10 H 0.0354 0.8777 0.4103 0.035 Uiso 1 1 calc R
C11 C -0.0484(2) 0.8048(9) 0.4090(3) 0.0329(15) Uani 1 1 d .
H11 H -0.0610 0.9354 0.4164 0.039 Uiso 1 1 calc R
C12 C -0.0877(3) 0.6480(10) 0.4014(4) 0.0407(16) Uani 1 1 d .
H12 H -0.1265 0.6720 0.4041 0.049 Uiso 1 1 calc R
C13 C -0.0687(3) 0.4559(10) 0.3898(4) 0.0404(16) Uani 1 1 d .
H13 H -0.0948 0.3496 0.3840 0.049 Uiso 1 1 calc R
C14 C -0.0109(2) 0.4190(9) 0.3867(3) 0.0333(14) Uani 1 1 d .
H14 H 0.0011 0.2881 0.3783 0.040 Uiso 1 1 calc R
N1 N 0.21240(18) 0.8689(6) 0.3975(2) 0.0203(10) Uani 1 1 d .
N2 N 0.08759(19) 0.5380(7) 0.3935(3) 0.0252(10) Uani 1 1 d .
O1 O 0.17535(15) 0.5559(5) 0.4728(2) 0.0222(8) Uani 1 1 d .
Cl1 Cl 0.19164(6) 0.9578(2) 0.56740(8) 0.0272(3) Uani 1 1 d .
Ni1 Ni 0.2500 0.7500 0.5000 0.0189(2) Uani 1 2 d S

loop_
_atom_site_aniso_label
_atom_site_aniso_U_11
_atom_site_aniso_U_22
_atom_site_aniso_U_33
_atom_site_aniso_U_23
_atom_site_aniso_U_13
_atom_site_aniso_U_12
C1 0.032(3) 0.019(3) 0.027(3) -0.002(2) 0.010(2) -0.006(3)
C2 0.041(4) 0.030(3) 0.026(3) 0.004(3) 0.011(3) -0.007(3)
C3 0.035(3) 0.036(3) 0.023(3) 0.009(3) -0.001(2) 0.000(3)
C4 0.029(3) 0.029(3) 0.026(3) -0.003(2) -0.002(2) -0.005(3)
C5 0.026(3) 0.017(3) 0.024(3) -0.001(2) 0.011(2) 0.001(2)
C6 0.015(2) 0.018(2) 0.029(3) 0.001(2) 0.000(2) 0.002(2)
C7 0.035(3) 0.012(3) 0.039(4) -0.002(2) 0.005(3) 0.002(3)
C8 0.032(3) 0.022(3) 0.045(4) -0.004(3) 0.006(3) 0.003(3)
C9 0.025(3) 0.025(3) 0.027(3) 0.001(2) 0.001(2) -0.005(3)
C10 0.023(3) 0.032(3) 0.033(3) 0.000(3) 0.001(2) -0.009(3)
C11 0.023(3) 0.031(4) 0.043(4) 0.003(2) 0.001(3) 0.001(3)
C12 0.025(3) 0.046(4) 0.051(4) 0.008(3) 0.007(3) 0.000(3)
C13 0.023(3) 0.039(4) 0.058(4) 0.007(3) 0.000(3) -0.012(3)
C14 0.028(3) 0.025(3) 0.045(4) 0.002(3) 0.003(3) -0.008(3)
N1 0.022(2) 0.022(2) 0.019(2) 0.0010(18) 0.0063(18) -0.003(2)
N2 0.022(2) 0.019(2) 0.034(3) -0.001(2) 0.002(2) -0.006(2)
O1 0.022(2) 0.0185(18) 0.026(2) 0.0021(16) 0.0036(15) 0.0063(17)
Cl1 0.0268(7) 0.0284(7) 0.0274(7) -0.0041(6) 0.0068(6) 0.0046(7)
Ni1 0.0201(5) 0.0184(5) 0.0182(5) -0.0003(5) 0.0029(4) 0.0021(5)

loop_
_atom_type_symbol
_atom_type_description
_atom_type_scat_dispersion_real
_atom_type_scat_dispersion_imag
_atom_type_scat_source
C C 0.0033 0.0016 'International Tables Vol C Tables 4.2.6.8 and 6.1.1.4'
H H 0.0000 0.0000 'International Tables Vol C Tables 4.2.6.8 and 6.1.1.4'
N N 0.0061 0.0033 'International Tables Vol C Tables 4.2.6.8 and 6.1.1.4'
O O 0.0106 0.0060 'International Tables Vol C Tables 4.2.6.8 and 6.1.1.4'
Cl Cl 0.1484 0.1585 'International Tables Vol C Tables 4.2.6.8 and 6.1.1.4'
Ni Ni 0.3393 1.1124 'International Tables Vol C Tables 4.2.6.8 and 6.1.1.4'

loop_
_geom_angle_atom_site_label_1
_geom_angle_atom_site_label_2
_geom_angle_atom_site_label_3
_geom_angle
_geom_angle_site_symmetry_1
_geom_angle_site_symmetry_3
N1 C1 C2 123.1(5) . .
N1 C1 H1 118.5 . .
C2 C1 H1 118.5 . .
C3 C2 C1 117.7(5) . .
C3 C2 H2 121.2 . .
C1 C2 H2 121.2 . .
C2 C3 C4 120.1(5) . .
C2 C3 H3 119.9 . .
C4 C3 H3 119.9 . .
C3 C4 C5 118.5(5) . .
C3 C4 H4 120.8 . .
C5 C4 H4 120.8 . .
N1 C5 C4 122.3(5) . .
N1 C5 C6 114.1(4) . .
C4 C5 C6 123.6(5) . .
O1 C6 N2 105.8(4) . .
O1 C6 C5 108.8(4) . .
N2 C6 C5 113.3(4) . .
O1 C6 H6 109.6 . .
N2 C6 H6 109.6 . .
C5 C6 H6 109.6 . .
O1 C7 C8 102.9(4) . .
O1 C7 H7A 111.2 . .
C8 C7 H7A 111.2 . .
O1 C7 H7B 111.2 . .
C8 C7 H7B 111.2 . .
H7A C7 H7B 109.1 . .
N2 C8 C7 102.5(4) . .
N2 C8 H8A 111.3 . .
C7 C8 H8A 111.3 . .
N2 C8 H8B 111.3 . .
C7 C8 H8B 111.3 . .
H8A C8 H8B 109.2 . .
N2 C9 C14 121.8(5) . .
N2 C9 C10 120.6(5) . .
C14 C9 C10 117.6(5) . .
C11 C10 C9 120.4(5) . .
C11 C10 H10 119.8 . .
C9 C10 H10 119.8 . .
C12 C11 C10 120.9(6) . .
C12 C11 H11 119.6 . .
C10 C11 H11 119.6 . .
C13 C12 C11 119.0(6) . .
C13 C12 H12 120.5 . .
C11 C12 H12 120.5 . .
C12 C13 C14 120.7(6) . .
C12 C13 H13 119.6 . .
C14 C13 H13 119.6 . .
C13 C14 C9 121.3(6) . .
C13 C14 H14 119.4 . .
C9 C14 H14 119.4 . .
C5 N1 C1 118.3(5) . .
C5 N1 Ni1 115.9(3) . .
C1 N1 Ni1 125.1(4) . .
C9 N2 C6 120.4(4) . .
C9 N2 C8 121.0(4) . .
C6 N2 C8 108.7(4) . .
C6 O1 C7 103.3(4) . .
C6 O1 Ni1 105.9(3) . .
C7 O1 Ni1 123.4(3) . .
N1 Ni1 N1 180.000(1) 7_566 .
N1 Ni1 O1 78.82(15) 7_566 7_566
N1 Ni1 O1 101.18(15) . 7_566
N1 Ni1 O1 101.18(15) 7_566 .
N1 Ni1 O1 78.82(15) . .
O1 Ni1 O1 180.00(12) 7_566 .
N1 Ni1 Cl1 88.83(12) 7_566 .
N1 Ni1 Cl1 91.17(12) . .
O1 Ni1 Cl1 92.87(10) 7_566 .
O1 Ni1 Cl1 87.13(10) . .
N1 Ni1 Cl1 91.17(12) 7_566 7_566
N1 Ni1 Cl1 88.83(12) . 7_566
O1 Ni1 Cl1 87.13(10) 7_566 7_566
O1 Ni1 Cl1 92.87(10) . 7_566
Cl1 Ni1 Cl1 180.00(5) . 7_566

loop_
_geom_bond_atom_site_label_1
_geom_bond_atom_site_label_2
_geom_bond_distance
_geom_bond_site_symmetry_2
C1 N1 1.352(6) .
C1 C2 1.396(7) .
C1 H1 0.9300 .
C2 C3 1.386(8) .
C2 H2 0.9300 .
C3 C4 1.388(8) .
C3 H3 0.9300 .
C4 C5 1.398(7) .
C4 H4 0.9300 .
C5 N1 1.344(6) .
C5 C6 1.534(7) .
C6 O1 1.446(6) .
C6 N2 1.456(6) .
C6 H6 0.9800 .
C7 O1 1.471(6) .
C7 C8 1.522(8) .
C7 H7A 0.9700 .
C7 H7B 0.9700 .
C8 N2 1.467(7) .
C8 H8A 0.9700 .
C8 H8B 0.9700 .
C9 N2 1.386(7) .
C9 C14 1.389(7) .
C9 C10 1.405(8) .
C10 C11 1.389(7) .
C10 H10 0.9300 .
C11 C12 1.382(8) .
C11 H11 0.9300 .
C12 C13 1.375(9) .
C12 H12 0.9300 .
C13 C14 1.386(8) .
C13 H13 0.9300 .
C14 H14 0.9300 .
N1 Ni1 2.055(4) .
O1 Ni1 2.167(3) .
Cl1 Ni1 2.3857(14) .
Ni1 N1 2.055(4) 7_566
Ni1 O1 2.167(4) 7_566
Ni1 Cl1 2.3857(14) 7_566

loop_
_geom_torsion_atom_site_label_1
_geom_torsion_atom_site_label_2
_geom_torsion_atom_site_label_3
_geom_torsion_atom_site_label_4
_geom_torsion
_geom_torsion_site_symmetry_4
N1 C1 C2 C3 0.9(8) .
C1 C2 C3 C4 -1.5(9) .
C2 C3 C4 C5 1.9(9) .
C3 C4 C5 N1 -1.6(8) .
C3 C4 C5 C6 178.7(5) .
N1 C5 C6 O1 -36.7(6) .
C4 C5 C6 O1 143.0(5) .
N1 C5 C6 N2 -154.1(4) .
C4 C5 C6 N2 25.6(7) .
O1 C7 C8 N2 32.9(5) .
N2 C9 C10 C11 -179.2(5) .
C14 C9 C10 C11 2.3(8) .
C9 C10 C11 C12 -1.0(9) .
C10 C11 C12 C13 -0.6(9) .
C11 C12 C13 C14 0.8(10) .
C12 C13 C14 C9 0.6(10) .
N2 C9 C14 C13 179.4(6) .
C10 C9 C14 C13 -2.1(8) .
C4 C5 N1 C1 1.0(7) .
C6 C5 N1 C1 -179.3(4) .
C4 C5 N1 Ni1 -170.0(4) .
C6 C5 N1 Ni1 9.8(5) .
C2 C1 N1 C5 -0.6(8) .
C2 C1 N1 Ni1 169.4(4) .
C14 C9 N2 C6 -157.9(5) .
C10 C9 N2 C6 23.7(8) .
C14 C9 N2 C8 -15.9(8) .
C10 C9 N2 C8 165.6(5) .
O1 C6 N2 C9 133.1(5) .
C5 C6 N2 C9 -107.7(5) .
O1 C6 N2 C8 -13.0(6) .
C5 C6 N2 C8 106.2(5) .
C7 C8 N2 C9 -158.4(5) .
C7 C8 N2 C6 -12.5(6) .
N2 C6 O1 C7 34.0(5) .
C5 C6 O1 C7 -88.0(5) .
N2 C6 O1 Ni1 164.9(3) .
C5 C6 O1 Ni1 42.9(4) .
C8 C7 O1 C6 -41.5(5) .
C8 C7 O1 Ni1 -161.0(3) .
C5 N1 Ni1 N1 -152(100) 7_566
C1 N1 Ni1 N1 38(100) 7_566
C5 N1 Ni1 O1 -168.6(3) 7_566
C1 N1 Ni1 O1 21.2(4) 7_566
C5 N1 Ni1 O1 11.4(3) .
C1 N1 Ni1 O1 -158.8(4) .
C5 N1 Ni1 Cl1 -75.4(3) .
C1 N1 Ni1 Cl1 114.4(4) .
C5 N1 Ni1 Cl1 104.6(3) 7_566
C1 N1 Ni1 Cl1 -65.6(4) 7_566
C6 O1 Ni1 N1 149.6(3) 7_566
C7 O1 Ni1 N1 -92.1(4) 7_566
C6 O1 Ni1 N1 -30.4(3) .
C7 O1 Ni1 N1 87.9(4) .
C6 O1 Ni1 O1 6(100) 7_566
C7 O1 Ni1 O1 124(100) 7_566
C6 O1 Ni1 Cl1 61.4(3) .
C7 O1 Ni1 Cl1 179.6(3) .
C6 O1 Ni1 Cl1 -118.6(3) 7_566
C7 O1 Ni1 Cl1 -0.4(3) 7_566
